data_7113642
loop_
_publ_author_name
'Murugavel, Ramaswamy'
'Sathiyendiran, Malaichamy'
'Pothiraja, Ramasamy'
'Butcher, Ray J.'

_publ_section_title
;
 O--H Bond elongation in co-ordinated water through intramolecular
 P=O&#x22EF;H--O bonding. 'Snap-shots' in phosphate ester hydrolysis
;
_journal_coden_ASTM CHCOFS
_journal_issue 20
_journal_name_full
;
 Chemical Communications (Cambridge, United Kingdom)
;
_journal_page_first 2546
_journal_page_last 2547
_journal_paper_doi 10.1039/b306038a
_journal_year 2003
_chemical_formula_sum 'C28 H46 Cu N2 O9 P2'
_chemical_formula_weight 680.15
_chemical_name_common cu-phenanthroline-dtbp
_space_group_IT_number 14
_symmetry_cell_setting monoclinic
_symmetry_space_group_name_Hall '-P 2yn'
_symmetry_space_group_name_H-M 'P 1 21/n 1'
_atom_sites_solution_hydrogens geom
_atom_sites_solution_primary direct
_atom_sites_solution_secondary difmap
_audit_creation_method SHELXL-97
_cell_angle_alpha 90.00
_cell_angle_beta 95.62(3)
_cell_angle_gamma 90.00
_cell_formula_units_Z 4
_cell_length_a 10.569(2)
_cell_length_b 17.705(4)
_cell_length_c 17.346(4)
_cell_measurement_temperature 203(2)
_cell_volume 3230.3(12)
_computing_cell_refinement DIF4
_computing_data_collection DIF4
_computing_data_reduction REDU4
_computing_structure_refinement 'SHELXL-97 (Sheldrick, 1997)'
_computing_structure_solution SHELXS-97
_diffrn_ambient_temperature 203(2)
_diffrn_measured_fraction_theta_full 0.954
_diffrn_measured_fraction_theta_max 0.954
_diffrn_measurement_device_type STOE-AED-2
_diffrn_radiation_monochromator graphite
_diffrn_radiation_source 'fine-focus sealed tube'
_diffrn_radiation_type MoK\a
_diffrn_radiation_wavelength 0.71073
_diffrn_reflns_av_R_equivalents 0.0369
_diffrn_reflns_av_sigmaI/netI 0.0233
_diffrn_reflns_limit_h_max 12
_diffrn_reflns_limit_h_min -12
_diffrn_reflns_limit_k_max 17
_diffrn_reflns_limit_k_min 0
_diffrn_reflns_limit_l_max 20
_diffrn_reflns_limit_l_min 0
_diffrn_reflns_number 5971
_diffrn_reflns_theta_full 25.05
_diffrn_reflns_theta_max 25.05
_diffrn_reflns_theta_min 3.65
_diffrn_standards_number 0
_exptl_absorpt_coefficient_mu 0.828
_exptl_crystal_colour blue
_exptl_crystal_density_diffrn 1.399
_exptl_crystal_density_method 'not measured'
_exptl_crystal_description needles
_exptl_crystal_F_000 1436
_exptl_crystal_size_max 0.3
_exptl_crystal_size_mid 0.2
_exptl_crystal_size_min 0.1
_refine_diff_density_max 0.829
_refine_diff_density_min -0.769
_refine_diff_density_rms 0.091
_refine_ls_extinction_method none
_refine_ls_goodness_of_fit_ref 1.034
_refine_ls_hydrogen_treatment mixed
_refine_ls_matrix_type full
_refine_ls_number_parameters 394
_refine_ls_number_reflns 5460
_refine_ls_number_restraints 0
_refine_ls_restrained_S_all 1.034
_refine_ls_R_factor_all 0.0556
_refine_ls_R_factor_gt 0.0504
_refine_ls_shift/su_max 0.001
_refine_ls_shift/su_mean 0.000
_refine_ls_structure_factor_coef Fsqd
_refine_ls_weighting_details 'calc w=1/[\s^2^(Fo^2^)+(0.0936P)^2^+3.6666P] where P=(Fo^2^+2Fc^2^)/3'
_refine_ls_weighting_scheme calc
_refine_ls_wR_factor_gt 0.1342
_refine_ls_wR_factor_ref 0.1417
_reflns_number_gt 4883
_reflns_number_total 5460
_reflns_threshold_expression >2sigma(I)
_cod_duplicate_entry 7104831
_cod_data_source_file b306038a.txt
_cod_data_source_block 203K_structure_of_2
_cod_depositor_comments
;
The following automatic conversions were performed:

'_symmetry_cell_setting' value 'Monoclinic' changed to 'monoclinic'
according to
/usr/data/users/saulius/automatic-downloads/retrospective/RSC/lib/dictionaries/cif_core.dic
dictionary named 'cif_core.dic' version 2.4.2 from 2011-04-26.

Automatic conversion script
Id: cif_fix_values 2281 2013-09-26 08:29:07Z andrius 
;
_cod_original_cell_volume 3230.1(11)
_cod_original_sg_symbol_H-M P2(1)/n
_cod_database_code 7113642

loop_
_symmetry_equiv_pos_as_xyz
'x, y, z'
'-x+1/2, y+1/2, -z+1/2'
'-x, -y, -z'
'x-1/2, -y-1/2, z-1/2'

loop_
_atom_site_label
_atom_site_type_symbol
_atom_site_fract_x
_atom_site_fract_y
_atom_site_fract_z
_atom_site_U_iso_or_equiv
_atom_site_adp_type
_atom_site_occupancy
_atom_site_symmetry_multiplicity
_atom_site_calc_flag
_atom_site_refinement_flags
Cu1 Cu 0.77642(3) 0.88756(2) 0.572361(19) 0.02150(15) Uani 1 1 d .
P1 P 0.95244(7) 0.75970(5) 0.50244(4) 0.0236(2) Uani 1 1 d .
P2 P 0.89785(7) 0.91679(5) 0.74190(4) 0.0223(2) Uani 1 1 d .
O1 O 0.83615(18) 0.77706(12) 0.54179(12) 0.0242(5) Uani 1 1 d .
O2 O 1.0194(2) 0.82618(14) 0.47193(13) 0.0341(5) Uani 1 1 d .
O3 O 0.9235(2) 0.69835(14) 0.43708(13) 0.0360(6) Uani 1 1 d .
O4 O 1.0608(2) 0.71918(14) 0.55827(13) 0.0342(5) Uani 1 1 d .
O5 O 0.7894(2) 0.88791(13) 0.68599(12) 0.0280(5) Uani 1 1 d .
O6 O 1.02708(19) 0.91520(13) 0.71548(12) 0.0284(5) Uani 1 1 d .
O7 O 0.85527(19) 0.99986(12) 0.76123(12) 0.0265(5) Uani 1 1 d .
O8 O 0.9031(2) 0.87178(13) 0.82046(12) 0.0280(5) Uani 1 1 d .
O9 O 0.9486(2) 0.92893(13) 0.56579(14) 0.0268(5) Uani 1 1 d .
N1 N 0.5911(2) 0.86159(15) 0.56968(15) 0.0250(6) Uani 1 1 d .
N2 N 0.7132(2) 0.93472(14) 0.46766(14) 0.0234(5) Uani 1 1 d .
C1 C 0.5337(3) 0.8237(2) 0.62197(19) 0.0323(7) Uani 1 1 d .
H1 H 0.5823 0.8060 0.6666 0.039 Uiso 1 1 calc R
C2 C 0.4032(3) 0.8090(2) 0.6129(2) 0.0376(8) Uani 1 1 d .
H2 H 0.3659 0.7810 0.6508 0.045 Uiso 1 1 calc R
C3 C 0.3297(3) 0.8351(2) 0.5494(2) 0.0355(8) Uani 1 1 d .
H3 H 0.2417 0.8256 0.5433 0.043 Uiso 1 1 calc R
C4 C 0.3879(3) 0.87648(19) 0.4933(2) 0.0292(7) Uani 1 1 d .
C5 C 0.5191(3) 0.88754(16) 0.50607(18) 0.0241(7) Uani 1 1 d .
C6 C 0.5856(3) 0.92733(17) 0.45071(17) 0.0223(6) Uani 1 1 d .
C7 C 0.5183(3) 0.95635(18) 0.38373(18) 0.0281(7) Uani 1 1 d .
C8 C 0.3832(3) 0.9458(2) 0.3726(2) 0.0349(8) Uani 1 1 d .
H8 H 0.3369 0.9657 0.3282 0.042 Uiso 1 1 calc R
C9 C 0.3217(3) 0.9080(2) 0.4246(2) 0.0343(8) Uani 1 1 d .
H9 H 0.2331 0.9019 0.4158 0.041 Uiso 1 1 calc R
C10 C 0.5903(3) 0.9946(2) 0.33216(19) 0.0337(8) Uani 1 1 d .
H10 H 0.5501 1.0152 0.2861 0.040 Uiso 1 1 calc R
C11 C 0.7191(3) 1.0021(2) 0.34906(19) 0.0345(8) Uani 1 1 d .
H11 H 0.7677 1.0277 0.3147 0.041 Uiso 1 1 calc R
C12 C 0.7775(3) 0.97127(19) 0.41777(18) 0.0294(7) Uani 1 1 d .
H12 H 0.8659 0.9768 0.4289 0.035 Uiso 1 1 calc R
C13 C 0.8035(3) 0.6902(2) 0.38688(19) 0.0343(8) Uani 1 1 d .
C14 C 0.7096(4) 0.6504(3) 0.4316(3) 0.0644(14) Uani 1 1 d .
H14A H 0.6945 0.6802 0.4768 0.097 Uiso 1 1 calc R
H14B H 0.7429 0.6013 0.4480 0.097 Uiso 1 1 calc R
H14C H 0.6303 0.6440 0.3991 0.097 Uiso 1 1 calc R
C15 C 0.7566(6) 0.7654(3) 0.3569(3) 0.0807(18) Uani 1 1 d .
H15A H 0.8227 0.7902 0.3312 0.121 Uiso 1 1 calc R
H15B H 0.7345 0.7964 0.3997 0.121 Uiso 1 1 calc R
H15C H 0.6820 0.7583 0.3203 0.121 Uiso 1 1 calc R
C16 C 0.8378(5) 0.6403(4) 0.3217(3) 0.0768(17) Uani 1 1 d .
H16A H 0.9055 0.6638 0.2963 0.115 Uiso 1 1 calc R
H16B H 0.7639 0.6335 0.2845 0.115 Uiso 1 1 calc R
H16C H 0.8661 0.5916 0.3422 0.115 Uiso 1 1 calc R
C17 C 1.0437(3) 0.6627(2) 0.6176(2) 0.0330(8) Uani 1 1 d .
C18 C 0.9802(4) 0.6999(3) 0.6828(2) 0.0484(10) Uani 1 1 d .
H18A H 1.0276 0.7447 0.7002 0.073 Uiso 1 1 calc R
H18B H 0.9788 0.6648 0.7256 0.073 Uiso 1 1 calc R
H18C H 0.8939 0.7140 0.6643 0.073 Uiso 1 1 calc R
C19 C 1.1783(4) 0.6388(3) 0.6446(3) 0.0683(14) Uani 1 1 d .
H19A H 1.2249 0.6817 0.6678 0.102 Uiso 1 1 calc R
H19B H 1.2198 0.6206 0.6008 0.102 Uiso 1 1 calc R
H19C H 1.1763 0.5988 0.6827 0.102 Uiso 1 1 calc R
C20 C 0.9675(4) 0.5973(3) 0.5840(3) 0.0546(11) Uani 1 1 d .
H20A H 0.8799 0.6128 0.5715 0.082 Uiso 1 1 calc R
H20B H 0.9709 0.5565 0.6215 0.082 Uiso 1 1 calc R
H20C H 1.0023 0.5801 0.5374 0.082 Uiso 1 1 calc R
C21 C 0.9359(3) 1.05930(19) 0.79872(19) 0.0306(7) Uani 1 1 d .
C22 C 1.0066(4) 1.0973(2) 0.7373(2) 0.0436(9) Uiso 1 1 d .
H22A H 0.9462 1.1147 0.6954 0.065 Uiso 1 1 calc R
H22B H 1.0648 1.0616 0.7174 0.065 Uiso 1 1 calc R
H22C H 1.0541 1.1401 0.7600 0.065 Uiso 1 1 calc R
C23 C 1.0267(4) 1.0280(2) 0.8637(2) 0.0509(11) Uani 1 1 d .
H23A H 1.0835 0.9920 0.8428 0.076 Uiso 1 1 calc R
H23B H 0.9788 1.0030 0.9012 0.076 Uiso 1 1 calc R
H23C H 1.0760 1.0689 0.8887 0.076 Uiso 1 1 calc R
C24 C 0.8419(5) 1.1129(2) 0.8290(3) 0.0624(14) Uani 1 1 d .
H24A H 0.7975 1.0876 0.8680 0.094 Uiso 1 1 calc R
H24B H 0.7810 1.1290 0.7867 0.094 Uiso 1 1 calc R
H24C H 0.8866 1.1566 0.8517 0.094 Uiso 1 1 calc R
C25 C 0.7972(3) 0.8461(2) 0.86248(19) 0.0319(7) Uani 1 1 d .
C26 C 0.6904(4) 0.9033(2) 0.8589(3) 0.0485(10) Uani 1 1 d .
H26A H 0.6560 0.9103 0.8054 0.073 Uiso 1 1 calc R
H26B H 0.7228 0.9510 0.8799 0.073 Uiso 1 1 calc R
H26C H 0.6239 0.8851 0.8890 0.073 Uiso 1 1 calc R
C27 C 0.7519(4) 0.7709(2) 0.8285(2) 0.0495(10) Uani 1 1 d .
H27A H 0.7170 0.7780 0.7752 0.074 Uiso 1 1 calc R
H27B H 0.6867 0.7505 0.8583 0.074 Uiso 1 1 calc R
H27C H 0.8228 0.7360 0.8303 0.074 Uiso 1 1 calc R
C28 C 0.8544(4) 0.8360(3) 0.9451(2) 0.0512(10) Uani 1 1 d .
H28A H 0.8871 0.8840 0.9653 0.077 Uiso 1 1 calc R
H28B H 0.9232 0.7996 0.9466 0.077 Uiso 1 1 calc R
H28C H 0.7897 0.8178 0.9765 0.077 Uiso 1 1 calc R
H9A H 0.989(4) 0.897(2) 0.534(3) 0.045(12) Uiso 1 1 d .
H9B H 0.984(4) 0.919(3) 0.608(3) 0.047(12) Uiso 1 1 d .

loop_
_atom_site_aniso_label
_atom_site_aniso_U_11
_atom_site_aniso_U_22
_atom_site_aniso_U_33
_atom_site_aniso_U_23
_atom_site_aniso_U_13
_atom_site_aniso_U_12
Cu1 0.0147(2) 0.0246(3) 0.0238(2) 0.00128(13) -0.00561(15) -0.00298(13)
P1 0.0149(4) 0.0298(5) 0.0249(4) -0.0018(3) -0.0042(3) -0.0007(3)
P2 0.0179(4) 0.0255(5) 0.0222(4) 0.0003(3) -0.0053(3) -0.0006(3)
O1 0.0173(10) 0.0253(12) 0.0288(11) -0.0027(9) -0.0032(8) -0.0015(8)
O2 0.0249(11) 0.0388(14) 0.0388(13) -0.0011(10) 0.0045(10) -0.0069(10)
O3 0.0222(11) 0.0483(15) 0.0362(13) -0.0146(11) -0.0044(9) -0.0023(10)
O4 0.0204(11) 0.0424(14) 0.0380(12) 0.0055(11) -0.0060(9) -0.0019(10)
O5 0.0227(11) 0.0372(14) 0.0230(11) -0.0011(9) -0.0036(9) -0.0077(9)
O6 0.0190(10) 0.0361(13) 0.0290(11) -0.0013(9) -0.0030(9) 0.0003(9)
O7 0.0179(10) 0.0252(12) 0.0347(12) -0.0017(9) -0.0068(8) 0.0010(8)
O8 0.0231(11) 0.0317(12) 0.0279(11) 0.0055(9) -0.0042(9) 0.0028(9)
O9 0.0211(11) 0.0316(14) 0.0268(12) 0.0010(10) -0.0031(9) -0.0053(9)
N1 0.0204(13) 0.0231(14) 0.0300(13) 0.0001(11) -0.0046(10) 0.0004(10)
N2 0.0215(12) 0.0205(14) 0.0270(13) 0.0001(10) -0.0039(10) 0.0005(10)
C1 0.0265(16) 0.0330(19) 0.0361(17) 0.0056(14) -0.0031(13) -0.0056(14)
C2 0.0299(18) 0.034(2) 0.049(2) -0.0016(16) 0.0037(15) -0.0093(14)
C3 0.0185(15) 0.035(2) 0.052(2) -0.0108(16) 0.0001(14) -0.0060(13)
C4 0.0196(15) 0.0274(18) 0.0386(18) -0.0114(14) -0.0071(13) 0.0012(12)
C5 0.0212(15) 0.0188(17) 0.0308(16) -0.0061(12) -0.0045(12) 0.0026(11)
C6 0.0209(15) 0.0196(16) 0.0251(14) -0.0040(11) -0.0051(11) 0.0009(11)
C7 0.0290(16) 0.0245(18) 0.0284(16) -0.0056(13) -0.0088(12) 0.0049(13)
C8 0.0312(18) 0.034(2) 0.0354(18) -0.0076(15) -0.0179(14) 0.0128(15)
C9 0.0202(16) 0.036(2) 0.043(2) -0.0142(16) -0.0140(14) 0.0062(14)
C10 0.0413(19) 0.0309(19) 0.0265(16) 0.0015(13) -0.0084(14) 0.0065(15)
C11 0.040(2) 0.031(2) 0.0322(17) 0.0053(14) 0.0002(14) 0.0021(15)
C12 0.0244(16) 0.0301(18) 0.0327(16) 0.0021(13) -0.0019(13) -0.0009(13)
C13 0.0243(16) 0.043(2) 0.0330(17) -0.0111(15) -0.0112(13) -0.0022(14)
C14 0.041(2) 0.086(4) 0.063(3) -0.017(2) -0.009(2) -0.028(2)
C15 0.101(4) 0.066(3) 0.062(3) 0.005(3) -0.055(3) 0.002(3)
C16 0.047(3) 0.121(5) 0.059(3) -0.054(3) -0.010(2) 0.002(3)
C17 0.0209(15) 0.039(2) 0.0376(18) 0.0112(15) -0.0043(13) -0.0017(13)
C18 0.054(2) 0.055(3) 0.0344(19) 0.0082(17) -0.0018(17) -0.0045(19)
C19 0.033(2) 0.090(4) 0.079(3) 0.038(3) -0.008(2) 0.008(2)
C20 0.054(3) 0.047(3) 0.062(3) 0.003(2) 0.000(2) -0.010(2)
C21 0.0236(16) 0.0275(18) 0.0400(18) -0.0059(14) -0.0013(13) -0.0038(13)
C23 0.059(3) 0.047(2) 0.041(2) -0.0050(18) -0.0216(18) -0.0151(19)
C24 0.050(3) 0.040(3) 0.100(4) -0.027(2) 0.023(3) -0.0052(19)
C25 0.0311(17) 0.0315(19) 0.0326(17) 0.0057(14) 0.0015(13) -0.0042(14)
C26 0.036(2) 0.044(2) 0.068(3) 0.010(2) 0.0196(19) 0.0053(17)
C27 0.060(3) 0.040(2) 0.048(2) 0.0061(18) 0.0028(19) -0.0138(19)
C28 0.054(2) 0.066(3) 0.0328(19) 0.0102(19) 0.0040(17) -0.007(2)

loop_
_atom_type_symbol
_atom_type_description
_atom_type_scat_dispersion_real
_atom_type_scat_dispersion_imag
_atom_type_scat_source
C C 0.0033 0.0016 'International Tables Vol C Tables 4.2.6.8 and 6.1.1.4'
H H 0.0000 0.0000 'International Tables Vol C Tables 4.2.6.8 and 6.1.1.4'
N N 0.0061 0.0033 'International Tables Vol C Tables 4.2.6.8 and 6.1.1.4'
O O 0.0106 0.0060 'International Tables Vol C Tables 4.2.6.8 and 6.1.1.4'
P P 0.1023 0.0942 'International Tables Vol C Tables 4.2.6.8 and 6.1.1.4'
Cu Cu 0.3201 1.2651 'International Tables Vol C Tables 4.2.6.8 and 6.1.1.4'

loop_
_geom_angle_atom_site_label_1
_geom_angle_atom_site_label_2
_geom_angle_atom_site_label_3
_geom_angle
O5 Cu1 O9 94.75(10)
O5 Cu1 N1 89.77(10)
O9 Cu1 N1 170.28(10)
O5 Cu1 N2 150.80(10)
O9 Cu1 N2 91.15(10)
N1 Cu1 N2 80.81(10)
O5 Cu1 O1 105.00(9)
O9 Cu1 O1 91.65(9)
N1 Cu1 O1 95.50(9)
N2 Cu1 O1 103.38(9)
O1 P1 O2 115.98(13)
O1 P1 O3 111.05(12)
O2 P1 O3 110.64(14)
O1 P1 O4 112.86(13)
O2 P1 O4 103.42(13)
O3 P1 O4 101.76(13)
O6 P2 O5 117.23(13)
O6 P2 O8 107.61(12)
O5 P2 O8 110.06(13)
O6 P2 O7 111.87(13)
O5 P2 O7 103.64(12)
O8 P2 O7 105.86(12)
P1 O1 Cu1 125.25(13)
C13 O3 P1 126.0(2)
C17 O4 P1 127.23(19)
P2 O5 Cu1 128.14(13)
C21 O7 P2 126.59(19)
C25 O8 P2 128.55(19)
Cu1 O9 H9A 107(3)
Cu1 O9 H9B 103(3)
H9A O9 H9B 102(4)
C1 N1 C5 118.1(3)
C1 N1 Cu1 127.7(2)
C5 N1 Cu1 114.1(2)
C12 N2 C6 118.0(3)
C12 N2 Cu1 129.5(2)
C6 N2 Cu1 112.5(2)
N1 C1 C2 122.0(3)
N1 C1 H1 119.0
C2 C1 H1 119.0
C3 C2 C1 120.4(3)
C3 C2 H2 119.8
C1 C2 H2 119.8
C2 C3 C4 118.8(3)
C2 C3 H3 120.6
C4 C3 H3 120.6
C5 C4 C3 117.2(3)
C5 C4 C9 118.3(3)
C3 C4 C9 124.5(3)
N1 C5 C4 123.4(3)
N1 C5 C6 116.1(3)
C4 C5 C6 120.5(3)
N2 C6 C7 123.9(3)
N2 C6 C5 116.4(3)
C7 C6 C5 119.7(3)
C6 C7 C10 116.4(3)
C6 C7 C8 118.8(3)
C10 C7 C8 124.9(3)
C9 C8 C7 121.1(3)
C9 C8 H8 119.4
C7 C8 H8 119.4
C8 C9 C4 121.6(3)
C8 C9 H9 119.2
C4 C9 H9 119.2
C11 C10 C7 119.9(3)
C11 C10 H10 120.0
C7 C10 H10 120.0
C10 C11 C12 119.4(3)
C10 C11 H11 120.3
C12 C11 H11 120.3
N2 C12 C11 122.5(3)
N2 C12 H12 118.8
C11 C12 H12 118.8
O3 C13 C14 108.5(3)
O3 C13 C15 110.8(3)
C14 C13 C15 112.7(4)
O3 C13 C16 104.1(3)
C14 C13 C16 109.6(4)
C15 C13 C16 110.8(4)
C13 C14 H14A 109.5
C13 C14 H14B 109.5
H14A C14 H14B 109.5
C13 C14 H14C 109.5
H14A C14 H14C 109.5
H14B C14 H14C 109.5
C13 C15 H15A 109.5
C13 C15 H15B 109.5
H15A C15 H15B 109.5
C13 C15 H15C 109.5
H15A C15 H15C 109.5
H15B C15 H15C 109.5
C13 C16 H16A 109.5
C13 C16 H16B 109.5
H16A C16 H16B 109.5
C13 C16 H16C 109.5
H16A C16 H16C 109.5
H16B C16 H16C 109.5
O4 C17 C20 110.8(3)
O4 C17 C19 103.5(3)
C20 C17 C19 110.9(4)
O4 C17 C18 108.8(3)
C20 C17 C18 111.4(3)
C19 C17 C18 111.1(4)
C17 C18 H18A 109.5
C17 C18 H18B 109.5
H18A C18 H18B 109.5
C17 C18 H18C 109.5
H18A C18 H18C 109.5
H18B C18 H18C 109.5
C17 C19 H19A 109.5
C17 C19 H19B 109.5
H19A C19 H19B 109.5
C17 C19 H19C 109.5
H19A C19 H19C 109.5
H19B C19 H19C 109.5
C17 C20 H20A 109.5
C17 C20 H20B 109.5
H20A C20 H20B 109.5
C17 C20 H20C 109.5
H20A C20 H20C 109.5
H20B C20 H20C 109.5
O7 C21 C24 103.5(3)
O7 C21 C23 111.5(3)
C24 C21 C23 111.3(4)
O7 C21 C22 108.2(3)
C24 C21 C22 110.6(3)
C23 C21 C22 111.4(3)
C21 C22 H22A 109.5
C21 C22 H22B 109.5
H22A C22 H22B 109.5
C21 C22 H22C 109.5
H22A C22 H22C 109.5
H22B C22 H22C 109.5
C21 C23 H23A 109.5
C21 C23 H23B 109.5
H23A C23 H23B 109.5
C21 C23 H23C 109.5
H23A C23 H23C 109.5
H23B C23 H23C 109.5
C21 C24 H24A 109.5
C21 C24 H24B 109.5
H24A C24 H24B 109.5
C21 C24 H24C 109.5
H24A C24 H24C 109.5
H24B C24 H24C 109.5
O8 C25 C28 104.7(3)
O8 C25 C26 112.0(3)
C28 C25 C26 110.3(3)
O8 C25 C27 107.9(3)
C28 C25 C27 110.3(3)
C26 C25 C27 111.5(3)
C25 C26 H26A 109.5
C25 C26 H26B 109.5
H26A C26 H26B 109.5
C25 C26 H26C 109.5
H26A C26 H26C 109.5
H26B C26 H26C 109.5
C25 C27 H27A 109.5
C25 C27 H27B 109.5
H27A C27 H27B 109.5
C25 C27 H27C 109.5
H27A C27 H27C 109.5
H27B C27 H27C 109.5
C25 C28 H28A 109.5
C25 C28 H28B 109.5
H28A C28 H28B 109.5
C25 C28 H28C 109.5
H28A C28 H28C 109.5
H28B C28 H28C 109.5

loop_
_geom_bond_atom_site_label_1
_geom_bond_atom_site_label_2
_geom_bond_distance
Cu1 O5 1.962(2)
Cu1 O9 1.976(2)
Cu1 N1 2.008(3)
Cu1 N2 2.050(2)
Cu1 O1 2.138(2)
P1 O1 1.495(2)
P1 O2 1.497(2)
P1 O3 1.578(2)
P1 O4 1.596(2)
P2 O6 1.483(2)
P2 O5 1.516(2)
P2 O8 1.575(2)
P2 O7 1.584(2)
O3 C13 1.473(4)
O4 C17 1.458(4)
O7 C21 1.465(4)
O8 C25 1.467(4)
O9 H9A 0.92(5)
O9 H9B 0.81(5)
N1 C1 1.322(4)
N1 C5 1.357(4)
N2 C12 1.321(4)
N2 C6 1.358(4)
C1 C2 1.397(5)
C1 H1 0.9400
C2 C3 1.365(5)
C2 H2 0.9400
C3 C4 1.408(5)
C3 H3 0.9400
C4 C5 1.397(4)
C4 C9 1.433(5)
C5 C6 1.430(4)
C6 C7 1.399(4)
C7 C10 1.404(5)
C7 C8 1.435(5)
C8 C9 1.341(5)
C8 H8 0.9400
C9 H9 0.9400
C10 C11 1.371(5)
C10 H10 0.9400
C11 C12 1.398(4)
C11 H11 0.9400
C12 H12 0.9400
C13 C14 1.494(6)
C13 C15 1.496(6)
C13 C16 1.507(5)
C14 H14A 0.9700
C14 H14B 0.9700
C14 H14C 0.9700
C15 H15A 0.9700
C15 H15B 0.9700
C15 H15C 0.9700
C16 H16A 0.9700
C16 H16B 0.9700
C16 H16C 0.9700
C17 C20 1.496(5)
C17 C19 1.514(5)
C17 C18 1.521(5)
C18 H18A 0.9700
C18 H18B 0.9700
C18 H18C 0.9700
C19 H19A 0.9700
C19 H19B 0.9700
C19 H19C 0.9700
C20 H20A 0.9700
C20 H20B 0.9700
C20 H20C 0.9700
C21 C24 1.504(5)
C21 C23 1.512(5)
C21 C22 1.518(5)
C22 H22A 0.9700
C22 H22B 0.9700
C22 H22C 0.9700
C23 H23A 0.9700
C23 H23B 0.9700
C23 H23C 0.9700
C24 H24A 0.9700
C24 H24B 0.9700
C24 H24C 0.9700
C25 C28 1.511(5)
C25 C26 1.513(5)
C25 C27 1.515(5)
C26 H26A 0.9700
C26 H26B 0.9700
C26 H26C 0.9700
C27 H27A 0.9700
C27 H27B 0.9700
C27 H27C 0.9700
C28 H28A 0.9700
C28 H28B 0.9700
C28 H28C 0.9700

loop_
_geom_hbond_atom_site_label_D
_geom_hbond_atom_site_label_H
_geom_hbond_atom_site_label_A
_geom_hbond_distance_DH
_geom_hbond_distance_HA
_geom_hbond_distance_DA
_geom_hbond_angle_DHA
O9 H9A O2 0.92(5) 1.71(5) 2.599(3) 162(4)
O9 H9B O6 0.81(5) 1.88(5) 2.658(3) 163(4)
